data_4318667
loop_
_publ_author_name
'Andr\'es Vega'
'V\'ictor Calvo'
'Jorge Manzur'
'Evgenia Spodine'
'Jean-Yves Saillard'

_publ_section_title
;
 New Dirhenium(III) Compounds Bridged by Carboxylate Ligands:
 N(C4H9)4[Re2(OOCCF3)Cl6] and Re2(OOCCCHCo2(CO)6)4Cl2
;
_journal_name_full 'Inorganic Chemistry'
_journal_page_first 5382
_journal_page_last 5387
_journal_paper_doi 10.1021/ic020234e
_journal_volume 41
_journal_year 2002
_chemical_formula_sum 'C8 Cl2 O8 Re2'
_chemical_formula_weight 667.38
_chemical_name_systematic
;
  ?
;
_space_group_IT_number 14
_symmetry_cell_setting monoclinic
_symmetry_space_group_name_Hall '-P 2ybc'
_symmetry_space_group_name_H-M 'P 1 21/c 1'
_atom_sites_solution_primary direct
_atom_sites_solution_secondary difmap
_audit_creation_method SHELXL-97
_cell_angle_alpha 90.00
_cell_angle_beta 108.802(2)
_cell_angle_gamma 90.00
_cell_formula_units_Z 4
_cell_length_a 9.7417(14)
_cell_length_b 11.5947(17)
_cell_length_c 12.8756(19)
_cell_measurement_temperature 293(2)
_cell_volume 1376.7(3)
_computing_data_collection 'Bruker SMART (BRUKER 1996)'
_computing_data_reduction 'Bruker SAINTPLUS V6.02 (BRUKER 1997)'
_computing_molecular_graphics 'Bruker SHELXTL V6.10(BRUKER 2000)'
_computing_publication_material 'Bruker SHELXTL V6.10(BRUKER 2000)'
_computing_structure_refinement 'Bruker SHELXTL V6.10(BRUKER 2000)'
_computing_structure_solution 'Bruker SHELXTL V6.10(BRUKER 2000)'
_diffrn_ambient_temperature 293(2)
_diffrn_measured_fraction_theta_full 0.926
_diffrn_measured_fraction_theta_max 0.926
_diffrn_measurement_device_type 'Siemens SMART CCD area detector'
_diffrn_measurement_method 'phi and omega scans'
_diffrn_radiation_monochromator graphite
_diffrn_radiation_source 'fine-focus sealed tube'
_diffrn_radiation_type MoK\a
_diffrn_radiation_wavelength 0.71073
_diffrn_reflns_av_R_equivalents 0.0930
_diffrn_reflns_av_sigmaI/netI 0.0664
_diffrn_reflns_limit_h_max 12
_diffrn_reflns_limit_h_min -12
_diffrn_reflns_limit_k_max 14
_diffrn_reflns_limit_k_min -15
_diffrn_reflns_limit_l_max 15
_diffrn_reflns_limit_l_min -16
_diffrn_reflns_number 7930
_diffrn_reflns_theta_full 27.87
_diffrn_reflns_theta_max 27.87
_diffrn_reflns_theta_min 2.21
_diffrn_standards_decay_% 'no decay'
_exptl_absorpt_coefficient_mu 17.987
_exptl_absorpt_correction_T_max 0.69
_exptl_absorpt_correction_T_min 0.21
_exptl_absorpt_correction_type 'empirical (Bruker, 1996)'
_exptl_crystal_colour transparent
_exptl_crystal_density_diffrn 3.220
_exptl_crystal_density_method 'not measured'
_exptl_crystal_description polyhedra
_exptl_crystal_F_000 1184
_exptl_crystal_size_max 0.1
_exptl_crystal_size_mid 0.05
_exptl_crystal_size_min 0.05
_refine_diff_density_max 2.546
_refine_diff_density_min -2.962
_refine_diff_density_rms 0.397
_refine_ls_extinction_coef 0.00033(15)
_refine_ls_extinction_expression Fc^*^=kFc[1+0.001xFc^2^\l^3^/sin(2\q)]^-1/4^
_refine_ls_extinction_method SHELXL
_refine_ls_goodness_of_fit_ref 1.038
_refine_ls_matrix_type full
_refine_ls_number_parameters 182
_refine_ls_number_reflns 3035
_refine_ls_number_restraints 0
_refine_ls_restrained_S_all 1.038
_refine_ls_R_factor_all 0.0556
_refine_ls_R_factor_gt 0.0498
_refine_ls_shift/su_max 0.000
_refine_ls_shift/su_mean 0.000
_refine_ls_structure_factor_coef Fsqd
_refine_ls_weighting_details 'calc w=1/[\s^2^(Fo^2^)+(0.0759P)^2^+0.0000P] where P=(Fo^2^+2Fc^2^)/3'
_refine_ls_weighting_scheme calc
_refine_ls_wR_factor_gt 0.1291
_refine_ls_wR_factor_ref 0.1334
_reflns_number_gt 2444
_reflns_number_total 3035
_reflns_threshold_expression >2sigma(I)
_cod_data_source_file ic020234e_1.cif
_cod_data_source_block RE2CL2C08
_cod_depositor_comments
;
The following automatic conversions were performed:

'_symmetry_cell_setting' value 'Monoclinic' changed to 'monoclinic'
according to the built-in table from CIF Core dictionary named
'cif_core.dic' version 2.4.1 from 2010-06-29.

Automatic conversion script
Id: cif_fix_values 1646 2011-03-28 12:23:43Z adriana 
;
_cod_database_code 4318667

loop_
_symmetry_equiv_pos_as_xyz
'x, y, z'
'-x, y+1/2, -z+1/2'
'-x, -y, -z'
'x, -y-1/2, z-1/2'

loop_
_atom_site_label
_atom_site_type_symbol
_atom_site_fract_x
_atom_site_fract_y
_atom_site_fract_z
_atom_site_U_iso_or_equiv
_atom_site_adp_type
_atom_site_occupancy
_atom_site_symmetry_multiplicity
_atom_site_calc_flag
_atom_site_refinement_flags
_atom_site_disorder_assembly
_atom_site_disorder_group
Re1 Re 0.40111(4) 0.12050(3) 0.17389(3) 0.02784(17) Uani 1 1 d . . .
Re2 Re 0.81461(4) 0.12635(3) 0.27680(3) 0.02795(17) Uani 1 1 d . . .
Cl1 Cl 0.6045(2) 0.24019(19) 0.29668(18) 0.0360(5) Uani 1 1 d . . .
Cl2 Cl 0.6112(2) 0.0082(2) 0.15273(19) 0.0389(5) Uani 1 1 d . . .
C1 C 0.4060(11) 0.0243(8) 0.3039(7) 0.037(2) Uani 1 1 d . . .
O1 O 0.4058(9) -0.0270(7) 0.3785(6) 0.060(2) Uani 1 1 d . . .
C2 C 0.2488(11) 0.2139(8) 0.1953(7) 0.038(2) Uani 1 1 d . . .
O2 O 0.1579(9) 0.2675(7) 0.2087(6) 0.057(2) Uani 1 1 d . . .
C3 C 0.2585(11) 0.0207(8) 0.0786(7) 0.037(2) Uani 1 1 d . . .
O3 O 0.1699(8) -0.0381(7) 0.0229(6) 0.055(2) Uani 1 1 d . . .
C4 C 0.3989(10) 0.2157(9) 0.0439(7) 0.038(2) Uani 1 1 d . . .
O4 O 0.3954(10) 0.2715(7) -0.0297(6) 0.061(2) Uani 1 1 d . . .
C5 C 0.8093(11) 0.0270(8) 0.4020(7) 0.037(2) Uani 1 1 d . . .
O5 O 0.8126(10) -0.0308(7) 0.4732(6) 0.064(2) Uani 1 1 d . . .
C6 C 0.9598(11) 0.2228(8) 0.3748(7) 0.036(2) Uani 1 1 d . . .
O6 O 1.0495(8) 0.2774(7) 0.4344(6) 0.056(2) Uani 1 1 d . . .
C7 C 0.9653(10) 0.0351(7) 0.2544(7) 0.0326(19) Uani 1 1 d . . .
O7 O 1.0566(8) -0.0188(7) 0.2415(6) 0.058(2) Uani 1 1 d . . .
C8 C 0.8121(11) 0.2261(9) 0.1486(7) 0.039(2) Uani 1 1 d . . .
O8 O 0.8141(10) 0.2849(7) 0.0782(6) 0.062(2) Uani 1 1 d . . .

loop_
_atom_site_aniso_label
_atom_site_aniso_U_11
_atom_site_aniso_U_22
_atom_site_aniso_U_33
_atom_site_aniso_U_23
_atom_site_aniso_U_13
_atom_site_aniso_U_12
Re1 0.0193(2) 0.0318(2) 0.0305(2) -0.00034(12) 0.00535(16) -0.00006(13)
Re2 0.0197(2) 0.0311(2) 0.0306(2) -0.00039(11) 0.00468(16) -0.00019(13)
Cl1 0.0244(11) 0.0371(12) 0.0437(11) -0.0107(9) 0.0070(9) 0.0020(9)
Cl2 0.0227(11) 0.0427(13) 0.0484(12) -0.0160(10) 0.0074(10) 0.0005(9)
C1 0.045(6) 0.027(5) 0.039(4) -0.003(4) 0.016(4) 0.004(4)
O1 0.069(6) 0.059(5) 0.052(4) 0.011(4) 0.020(4) -0.003(4)
C2 0.036(5) 0.034(5) 0.043(5) -0.001(4) 0.008(4) 0.000(4)
O2 0.044(4) 0.052(5) 0.076(5) -0.004(4) 0.022(4) 0.015(4)
C3 0.032(5) 0.039(5) 0.040(5) 0.001(4) 0.014(4) 0.006(4)
O3 0.043(4) 0.061(5) 0.055(4) -0.011(4) 0.007(4) -0.022(4)
C4 0.028(5) 0.047(5) 0.039(4) 0.003(4) 0.009(4) -0.005(4)
O4 0.079(6) 0.059(5) 0.049(4) 0.013(4) 0.027(4) 0.001(5)
C5 0.034(5) 0.036(5) 0.041(5) -0.004(4) 0.013(4) -0.005(4)
O5 0.090(7) 0.049(5) 0.056(4) 0.018(4) 0.026(4) -0.001(5)
C6 0.031(5) 0.034(5) 0.041(5) 0.000(4) 0.011(4) -0.004(4)
O6 0.040(5) 0.056(5) 0.061(4) -0.014(4) 0.002(4) -0.014(4)
C7 0.025(5) 0.031(4) 0.045(4) -0.005(4) 0.015(4) -0.002(4)
O7 0.041(5) 0.057(5) 0.081(5) -0.001(4) 0.027(4) 0.010(4)
C8 0.028(5) 0.047(6) 0.040(5) -0.005(4) 0.007(4) 0.002(4)
O8 0.084(6) 0.058(5) 0.045(4) 0.012(4) 0.023(4) 0.000(5)

loop_
_atom_type_symbol
_atom_type_description
_atom_type_scat_dispersion_real
_atom_type_scat_dispersion_imag
_atom_type_scat_source
C C 0.0033 0.0016 'International Tables Vol C Tables 4.2.6.8 and 6.1.1.4'
O O 0.0106 0.0060 'International Tables Vol C Tables 4.2.6.8 and 6.1.1.4'
Cl Cl 0.1484 0.1585 'International Tables Vol C Tables 4.2.6.8 and 6.1.1.4'
Re Re -1.0185 7.2310 'International Tables Vol C Tables 4.2.6.8 and 6.1.1.4'

loop_
_geom_angle_atom_site_label_1
_geom_angle_atom_site_label_2
_geom_angle_atom_site_label_3
_geom_angle
_geom_angle_site_symmetry_1
_geom_angle_site_symmetry_3
_geom_angle_publ_flag
C3 Re1 C2 89.9(4) . . ?
C3 Re1 C4 89.3(4) . . ?
C2 Re1 C4 90.5(4) . . ?
C3 Re1 C1 90.9(4) . . ?
C2 Re1 C1 90.3(4) . . ?
C4 Re1 C1 179.2(4) . . ?
C3 Re1 Cl2 93.7(3) . . ?
C2 Re1 Cl2 176.3(3) . . ?
C4 Re1 Cl2 89.1(3) . . ?
C1 Re1 Cl2 90.1(3) . . ?
C3 Re1 Cl1 175.1(3) . . ?
C2 Re1 Cl1 95.0(3) . . ?
C4 Re1 Cl1 90.9(3) . . ?
C1 Re1 Cl1 88.9(3) . . ?
Cl2 Re1 Cl1 81.37(7) . . ?
C7 Re2 C6 89.0(4) . . ?
C7 Re2 C5 91.4(4) . . ?
C6 Re2 C5 90.6(4) . . ?
C7 Re2 C8 90.1(4) . . ?
C6 Re2 C8 90.9(4) . . ?
C5 Re2 C8 177.9(4) . . ?
C7 Re2 Cl2 95.1(3) . . ?
C6 Re2 Cl2 175.8(3) . . ?
C5 Re2 Cl2 88.8(3) . . ?
C8 Re2 Cl2 89.6(3) . . ?
C7 Re2 Cl1 176.4(3) . . ?
C6 Re2 Cl1 94.5(3) . . ?
C5 Re2 Cl1 89.2(3) . . ?
C8 Re2 Cl1 89.3(3) . . ?
Cl2 Re2 Cl1 81.37(7) . . ?
Re1 Cl1 Re2 98.53(7) . . ?
Re2 Cl2 Re1 98.73(8) . . ?
O1 C1 Re1 177.5(9) . . ?
O2 C2 Re1 178.8(9) . . ?
O3 C3 Re1 177.9(9) . . ?
O4 C4 Re1 178.5(9) . . ?
O5 C5 Re2 176.8(10) . . ?
O6 C6 Re2 177.8(9) . . ?
O7 C7 Re2 179.4(9) . . ?
O8 C8 Re2 177.8(9) . . ?

loop_
_geom_bond_atom_site_label_1
_geom_bond_atom_site_label_2
_geom_bond_distance
_geom_bond_site_symmetry_2
_geom_bond_publ_flag
Re1 Cl1 2.516(2) . ?
Re1 Cl2 2.513(2) . ?
Re2 Cl1 2.517(2) . ?
Re2 Cl2 2.513(2) . ?
Re1 C1 1.999(9) . ?
Re1 C2 1.927(10) . ?
Re1 C3 1.917(10) . ?
Re1 C4 1.999(9) . ?
Re2 C5 1.995(9) . ?
Re2 C6 1.921(9) . ?
Re2 C7 1.905(9) . ?
Re2 C8 2.009(10) . ?
C1 O1 1.130(11) . ?
C2 O2 1.140(12) . ?
C3 O3 1.151(12) . ?
C4 O4 1.140(11) . ?
C5 O5 1.127(11) . ?
C6 O6 1.150(11) . ?
C7 O7 1.142(11) . ?
C8 O8 1.139(11) . ?
